data_4348122
loop_
_publ_author_name
'Rhoda, Hannah M.'
'Kayser, Mathew P.'
'Wang, Yefeng'
'Nazarenko, Alexander Y.'
'Belosludov, Rodion V.'
'Kiprof, Paul'
'Blank, David A.'
'Nemykin, Victor N.'

_publ_section_related_literature
; 
? 
;
_publ_section_title
;
 Tuning Up an Electronic Structure of the Subphthalocyanine Derivatives
 toward Electron-Transfer Process in Noncovalent Complexes with
 C<sub>60</sub> and C<sub>70</sub> Fullerenes: Experimental and
 Theoretical Studies.
;
_journal_issue 19
_journal_name_full 'Inorganic chemistry'
_journal_page_first 9549
_journal_page_last 9563
_journal_paper_doi 10.1021/acs.inorgchem.6b00992
_journal_volume 55
_journal_year 2016
_chemical_formula_moiety 'C60 H36 B1 Cl1 N6 S6'
_chemical_formula_sum 'C60 H36 B Cl N6 S6'
_chemical_formula_weight 1079.65
_space_group_IT_number 148
_space_group_name_Hall '-R 3'
_space_group_name_H-M_alt 'R -3 :H'
_symmetry_cell_setting trigonal
_symmetry_space_group_name_Hall '-R 3'
_symmetry_space_group_name_H-M 'R -3 :H'
_atom_sites_solution_hydrogens difmap
_atom_sites_solution_primary direct
_audit_creation_date 15-05-01
_audit_creation_method CRYSTALS_ver_14.40
_cell_angle_alpha 90
_cell_angle_beta 90
_cell_angle_gamma 120
_cell_formula_units_Z 6
_cell_length_a 21.6424(7)
_cell_length_b 21.6424(7)
_cell_length_c 19.4859(13)
_cell_measurement_reflns_used 3181
_cell_measurement_temperature 123
_cell_measurement_theta_max 65
_cell_measurement_theta_min 4
_cell_volume 7904.3(6)
_computing_cell_refinement 'USER DEFINED CELL REFINEMENT'
_computing_data_collection 'USER DEFINED DATA COLLECTION'
_computing_data_reduction 'USER DEFINED DATA REDUCTION'
_computing_molecular_graphics 'CAMERON (Watkin et al., 1996)'
_computing_publication_material 'CRYSTALS (Betteridge et al., 2003)'
_computing_structure_refinement 'CRYSTALS (Betteridge et al., 2003)'
_computing_structure_solution 'SHELXS 86 (Sheldrick, 1986)'
_diffrn_ambient_temperature 123
_diffrn_measured_fraction_theta_full 0.995
_diffrn_measured_fraction_theta_max 0.990
_diffrn_measurement_device Serial
_diffrn_measurement_device_type Unknown
_diffrn_measurement_method \w
_diffrn_radiation_monochromator graphite
_diffrn_radiation_type 'Cu K\a'
_diffrn_radiation_wavelength 1.54180
_diffrn_reflns_av_R_equivalents 0.042
_diffrn_reflns_limit_h_max 12
_diffrn_reflns_limit_h_min -25
_diffrn_reflns_limit_k_max 26
_diffrn_reflns_limit_k_min 0
_diffrn_reflns_limit_l_max 23
_diffrn_reflns_limit_l_min 0
_diffrn_reflns_number 3181
_diffrn_reflns_theta_full 64.039
_diffrn_reflns_theta_max 68.127
_diffrn_reflns_theta_min 3.272
_diffrn_standards_decay_% 0.00
_diffrn_standards_interval_time 2
_diffrn_standards_number 3181
_exptl_absorpt_coefficient_mu 3.230
_exptl_absorpt_correction_T_max 0.68
_exptl_absorpt_correction_T_min 0.34
_exptl_absorpt_correction_type multi-scan
_exptl_absorpt_process_details 'DENZO/SCALEPACK (Otwinowski & Minor, 1997)'
_exptl_crystal_colour blue
_exptl_crystal_density_diffrn 1.361
_exptl_crystal_density_method 'not measured'
_exptl_crystal_description block
_exptl_crystal_F_000 3336.000
_exptl_crystal_size_max 0.180
_exptl_crystal_size_mid 0.140
_exptl_crystal_size_min 0.120
_refine_diff_density_max 1.02
_refine_diff_density_min -0.64
_refine_ls_extinction_method None
_refine_ls_goodness_of_fit_ref 0.9016
_refine_ls_hydrogen_treatment constr
_refine_ls_matrix_type full
_refine_ls_number_parameters 223
_refine_ls_number_reflns 3164
_refine_ls_number_restraints 0
_refine_ls_R_factor_all 0.1218
_refine_ls_R_factor_gt 0.0695
_refine_ls_shift/su_max 0.0002923
_refine_ls_shift/su_mean 0.0000298
_refine_ls_structure_factor_coef Fsqd
_refine_ls_weighting_details
;
 Method, part 1, Chebychev polynomial, (Watkin, 1994, Prince, 1982) 
 [weight] = 1.0/[A~0~*T~0~(x)+A~1~*T~1~(x) ... +A~n-1~]*T~n-1~(x)] 
 where A~i~ are the Chebychev coefficients listed below and x= Fcalc/Fmax 
 Method = Robust Weighting (Prince, 1982) 
 W = [weight] * [1-(deltaF/6*sigmaF)^2^]^2^ 
 A~i~ are: 
 28.9 37.3 9.17 
;
_refine_ls_weighting_scheme calc
_refine_ls_wR_factor_all 0.1690
_refine_ls_wR_factor_gt 0.1207
_refine_ls_wR_factor_ref 0.1690
_reflns_limit_h_max 12
_reflns_limit_h_min -25
_reflns_limit_k_max 26
_reflns_limit_k_min 0
_reflns_limit_l_max 23
_reflns_limit_l_min 0
_reflns_number_gt 1696
_reflns_number_total 3181
_reflns_threshold_expression I>2.0\s(I)
_oxford_diffrn_Wilson_B_factor 0.00
_oxford_diffrn_Wilson_scale 0.00
_oxford_refine_ls_r_factor_ref 0.1218
_oxford_refine_ls_scale 0.14367(10)
_oxford_reflns_number_all 3164
_oxford_reflns_threshold_expression_ref I>-3.0\s(I)
_oxford_structure_analysis_title '_07312014-1'
_cod_data_source_file ic6b00992_si_002.cif
_cod_data_source_block 2
_cod_original_sg_symbol_H-M 'R -3 '
_cod_original_formula_sum 'C60 H36 B1 Cl1 N6 S6'
_cod_database_code 4348122

loop_
_symmetry_equiv_pos_as_xyz
x,y,z
-x,-y,-z
x+1/3,y+2/3,z+2/3
-x+1/3,-y+2/3,-z+2/3
x+2/3,y+1/3,z+1/3
-x+2/3,-y+1/3,-z+1/3
-y,x-y,z
y,-x+y,-z
-y+1/3,x-y+2/3,z+2/3
y+1/3,-x+y+2/3,-z+2/3
-y+2/3,x-y+1/3,z+1/3
y+2/3,-x+y+1/3,-z+1/3
-x+y,-x,z
x-y,x,-z
-x+y+1/3,-x+2/3,z+2/3
x-y+1/3,x+2/3,-z+2/3
-x+y+2/3,-x+1/3,z+1/3
x-y+2/3,x+1/3,-z+1/3

loop_
_atom_site_label
_atom_site_type_symbol
_atom_site_fract_x
_atom_site_fract_y
_atom_site_fract_z
_atom_site_U_iso_or_equiv
_atom_site_occupancy
_atom_site_adp_type
_atom_site_refinement_flags_posn
_atom_site_refinement_flags_adp
Cl1 Cl 0.6667 0.3333 0.41018(13) 0.0559 1.0000 Uani S T
B1 B 0.6667 0.3333 0.5043(6) 0.0474 1.0000 Uani S T
N1 N 0.7347(2) 0.3477(2) 0.5345(2) 0.0443 1.0000 Uani . .
C1 C 0.7867(3) 0.4140(3) 0.5530(3) 0.0439 1.0000 Uani . .
N2 N 0.7744(2) 0.4698(2) 0.5579(2) 0.0471 1.0000 Uani . .
C8 C 0.7481(3) 0.2947(3) 0.5524(3) 0.0459 1.0000 Uani . .
C7 C 0.8226(3) 0.3308(3) 0.5719(3) 0.0467 1.0000 Uani . .
C2 C 0.8474(3) 0.4061(3) 0.5740(3) 0.0453 1.0000 Uani . .
C3 C 0.9174(2) 0.4551(3) 0.5928(3) 0.0475 1.0000 Uani . .
S1 S 0.94373(7) 0.54668(7) 0.59137(8) 0.0554 1.0000 Uani . .
C9 C 1.0278(3) 0.5871(3) 0.6336(3) 0.0521 1.0000 Uani . .
C10 C 1.0329(3) 0.5849(3) 0.7040(4) 0.0616 1.0000 Uani . .
C11 C 1.0996(3) 0.6229(3) 0.7357(3) 0.0580 1.0000 Uani . .
C12 C 1.1592(3) 0.6626(3) 0.6967(4) 0.0685 1.0000 Uani . .
C13 C 1.1540(3) 0.6642(3) 0.6252(5) 0.0710 1.0000 Uani . .
C14 C 1.0900(3) 0.6275(3) 0.5948(4) 0.0607 1.0000 Uani . .
C4 C 0.9622(3) 0.4285(3) 0.6070(3) 0.0531 1.0000 Uani . .
C5 C 0.9394(3) 0.3557(3) 0.6037(3) 0.0543 1.0000 Uani . .
C6 C 0.8699(3) 0.3053(3) 0.5851(3) 0.0498 1.0000 Uani . .
S2 S 0.83861(8) 0.21351(7) 0.57610(10) 0.0620 1.0000 Uani . .
C15 C 0.9174(3) 0.2123(3) 0.5504(4) 0.0673 1.0000 Uani . .
C20 C 0.9483(4) 0.2332(4) 0.4849(4) 0.0835 1.0000 Uani . .
C19 C 1.0040(5) 0.2252(5) 0.4670(5) 0.0982 1.0000 Uani . .
C18 C 1.0316(4) 0.1971(5) 0.5140(5) 0.0951 1.0000 Uani . .
C17 C 1.0047(4) 0.1778(4) 0.5801(5) 0.0863 1.0000 Uani . .
C16 C 0.9471(4) 0.1866(4) 0.5980(4) 0.0740 1.0000 Uani . .
H121 H 0.9904 0.5565 0.7305 0.0774 1.0000 Uiso R .
H131 H 1.1037 0.6221 0.7824 0.0715 1.0000 Uiso R .
H141 H 1.2036 0.6886 0.7182 0.0872 1.0000 Uiso R .
H151 H 1.1947 0.6911 0.5989 0.0844 1.0000 Uiso R .
H161 H 1.0863 0.6284 0.5473 0.0770 1.0000 Uiso R .
H171 H 1.0101 0.4606 0.6184 0.0680 1.0000 Uiso R .
H181 H 0.9726 0.3402 0.6120 0.0673 1.0000 Uiso R .
H221 H 0.9285 0.2516 0.4536 0.1105 1.0000 Uiso R .
H231 H 1.0246 0.2382 0.4234 0.1264 1.0000 Uiso R .
H241 H 1.0704 0.1906 0.5018 0.1204 1.0000 Uiso R .
H251 H 1.0245 0.1579 0.6110 0.1094 1.0000 Uiso R .
H261 H 0.9270 0.1745 0.6428 0.0889 1.0000 Uiso R .

loop_
_atom_site_aniso_label
_atom_site_aniso_U_11
_atom_site_aniso_U_22
_atom_site_aniso_U_33
_atom_site_aniso_U_23
_atom_site_aniso_U_13
_atom_site_aniso_U_12
Cl1 0.0490(8) 0.0490(8) 0.0696(15) 0.0000 0.0000 0.0245(4)
B1 0.038(3) 0.038(3) 0.066(6) 0.0000 0.0000 0.0191(16)
N1 0.033(2) 0.032(2) 0.070(3) 0.0023(18) 0.0005(19) 0.0177(17)
C1 0.038(3) 0.032(2) 0.059(3) 0.001(2) 0.001(2) 0.016(2)
N2 0.031(2) 0.035(2) 0.073(3) 0.0048(19) 0.0021(19) 0.0150(18)
C8 0.032(2) 0.032(2) 0.074(3) -0.001(2) -0.001(2) 0.017(2)
C7 0.029(2) 0.037(3) 0.074(3) 0.005(2) 0.006(2) 0.016(2)
C2 0.038(3) 0.033(2) 0.066(3) 0.003(2) 0.002(2) 0.019(2)
C3 0.028(2) 0.041(3) 0.072(3) -0.002(2) 0.000(2) 0.016(2)
S1 0.0393(7) 0.0381(7) 0.0873(11) -0.0037(6) -0.0093(6) 0.0183(6)
C9 0.035(3) 0.038(3) 0.082(4) 0.000(3) 0.002(3) 0.018(2)
C10 0.053(3) 0.049(3) 0.085(4) -0.002(3) 0.002(3) 0.027(3)
C11 0.056(3) 0.052(3) 0.075(4) -0.008(3) -0.016(3) 0.034(3)
C12 0.040(3) 0.039(3) 0.125(6) -0.011(3) -0.020(4) 0.020(3)
C13 0.035(3) 0.042(3) 0.132(6) 0.014(4) 0.015(3) 0.016(3)
C14 0.053(3) 0.041(3) 0.090(4) 0.005(3) 0.007(3) 0.026(3)
C4 0.032(3) 0.044(3) 0.084(4) 0.003(3) 0.001(2) 0.019(2)
C5 0.037(3) 0.052(3) 0.078(4) 0.000(3) -0.005(3) 0.025(3)
C6 0.034(3) 0.035(3) 0.078(4) 0.000(2) 0.001(2) 0.015(2)
S2 0.0400(7) 0.0386(7) 0.1107(13) 0.0080(7) 0.0069(7) 0.0221(6)
C15 0.054(4) 0.053(4) 0.097(5) -0.003(3) 0.000(3) 0.027(3)
C20 0.101(6) 0.086(5) 0.089(5) 0.009(4) 0.017(4) 0.066(5)
C19 0.098(6) 0.109(7) 0.105(7) 0.011(5) 0.028(5) 0.065(6)
C18 0.078(5) 0.084(5) 0.141(8) -0.012(5) 0.008(5) 0.054(5)
C17 0.057(4) 0.092(6) 0.116(7) -0.021(5) -0.006(4) 0.042(4)
C16 0.066(4) 0.066(4) 0.100(5) -0.012(4) -0.007(4) 0.040(4)

loop_
_atom_type_symbol
_atom_type_scat_dispersion_real
_atom_type_scat_dispersion_imag
_atom_type_scat_Cromer_Mann_a1
_atom_type_scat_Cromer_Mann_b1
_atom_type_scat_Cromer_Mann_a2
_atom_type_scat_Cromer_Mann_b2
_atom_type_scat_Cromer_Mann_a3
_atom_type_scat_Cromer_Mann_b3
_atom_type_scat_Cromer_Mann_a4
_atom_type_scat_Cromer_Mann_b4
_atom_type_scat_Cromer_Mann_c
_atom_type_scat_source
C 0.0181 0.0091 2.3100 20.8439 1.0200 10.2075 1.5886 0.5687 0.8650 51.6512 0.2156 'International Tables Vol C 4.2.6.8 and 6.1.1.4'
H 0.0000 0.0000 0.4930 10.5109 0.3229 26.1257 0.1402 3.1424 0.0408 57.7998 0.0030 'International Tables Vol C 4.2.6.8 and 6.1.1.4'
B 0.0090 0.0039 2.0545 23.2185 1.3326 1.0210 1.0979 60.3498 0.7068 0.1403 -0.1932 'International Tables Vol C 4.2.6.8 and 6.1.1.4'
Cl 0.3639 0.7018 11.4604 0.0104 7.1964 1.1662 6.2556 18.5194 1.6455 47.7784 -9.5574 'International Tables Vol C 4.2.6.8 and 6.1.1.4'
N 0.0311 0.0180 12.2126 0.0057 3.1322 9.8933 2.0125 28.9975 1.1663 0.5826 -11.5290 'International Tables Vol C 4.2.6.8 and 6.1.1.4'
S 0.3331 0.5567 6.9053 1.4679 5.2034 22.2151 1.4379 0.2536 1.5863 56.1720 0.8669 'International Tables Vol C 4.2.6.8 and 6.1.1.4'
O 0.0492 0.0322 3.0485 13.2771 2.2868 5.7011 1.5463 0.3239 0.8670 32.9089 0.2508 'International Tables Vol C 4.2.6.8 and 6.1.1.4'

loop_
_geom_angle_atom_site_label_1
_geom_angle_site_symmetry_1
_geom_angle_atom_site_label_2
_geom_angle_atom_site_label_3
_geom_angle_site_symmetry_3
_geom_angle
_geom_angle_publ_flag
Cl1 . B1 N1 13_665 113.6(5) yes
Cl1 . B1 N1 7_655 113.6(5) yes
N1 13_665 B1 N1 7_655 105.0(5) yes
Cl1 . B1 N1 . 113.6(5) yes
N1 13_665 B1 N1 . 105.0(5) yes
N1 7_655 B1 N1 . 105.0(5) yes
B1 . N1 C1 . 123.0(4) yes
B1 . N1 C8 . 122.5(4) yes
C1 . N1 C8 . 114.2(4) yes
N1 . C1 N2 . 122.0(4) yes
N1 . C1 C2 . 105.7(4) yes
N2 . C1 C2 . 131.8(5) yes
C1 . N2 C8 7_655 116.1(4) yes
N1 . C8 N2 13_665 122.2(4) yes
N1 . C8 C7 . 105.1(4) yes
N2 13_665 C8 C7 . 132.0(5) yes
C8 . C7 C2 . 107.6(4) yes
C8 . C7 C6 . 131.9(5) yes
C2 . C7 C6 . 120.4(4) yes
C1 . C2 C7 . 106.0(4) yes
C1 . C2 C3 . 132.9(5) yes
C7 . C2 C3 . 121.1(5) yes
C2 . C3 S1 . 117.9(4) yes
C2 . C3 C4 . 117.2(5) yes
S1 . C3 C4 . 124.8(4) yes
C3 . S1 C9 . 102.8(2) yes
S1 . C9 C10 . 121.5(4) yes
S1 . C9 C14 . 118.8(5) yes
C10 . C9 C14 . 119.4(5) yes
C9 . C10 C11 . 119.7(6) yes
C9 . C10 H121 . 119.4 no
C11 . C10 H121 . 121.0 no
C10 . C11 C12 . 119.8(6) yes
C10 . C11 H131 . 120.6 no
C12 . C11 H131 . 119.6 no
C11 . C12 C13 . 120.4(6) yes
C11 . C12 H141 . 119.4 no
C13 . C12 H141 . 120.2 no
C12 . C13 C14 . 119.8(6) yes
C12 . C13 H151 . 120.0 no
C14 . C13 H151 . 120.2 no
C9 . C14 C13 . 121.0(7) yes
C9 . C14 H161 . 119.0 no
C13 . C14 H161 . 120.0 no
C3 . C4 C5 . 122.3(5) yes
C3 . C4 H171 . 118.9 no
C5 . C4 H171 . 118.8 no
C4 . C5 C6 . 122.1(5) yes
C4 . C5 H181 . 119.2 no
C6 . C5 H181 . 118.6 no
C7 . C6 C5 . 116.8(5) yes
C7 . C6 S2 . 118.7(4) yes
C5 . C6 S2 . 124.5(4) yes
C6 . S2 C15 . 102.3(3) yes
S2 . C15 C20 . 123.5(6) yes
S2 . C15 C16 . 116.9(6) yes
C20 . C15 C16 . 119.6(7) yes
C15 . C20 C19 . 120.3(8) yes
C15 . C20 H221 . 118.7 no
C19 . C20 H221 . 121.0 no
C20 . C19 C18 . 119.7(8) yes
C20 . C19 H231 . 121.2 no
C18 . C19 H231 . 119.1 no
C19 . C18 C17 . 122.5(8) yes
C19 . C18 H241 . 120.4 no
C17 . C18 H241 . 117.1 no
C18 . C17 C16 . 117.2(8) yes
C18 . C17 H251 . 120.4 no
C16 . C17 H251 . 122.4 no
C17 . C16 C15 . 120.6(8) yes
C17 . C16 H261 . 120.5 no
C15 . C16 H261 . 118.9 no

loop_
_geom_bond_atom_site_label_1
_geom_bond_atom_site_label_2
_geom_bond_site_symmetry_2
_geom_bond_distance
_geom_bond_publ_flag
Cl1 B1 . 1.834(12) yes
B1 N1 13_665 1.468(6) yes
B1 N1 7_655 1.468(6) yes
B1 N1 . 1.468(6) yes
N1 C1 . 1.356(6) yes
N1 C8 . 1.361(6) yes
C1 N2 . 1.365(6) yes
C1 C2 . 1.463(7) yes
N2 C8 7_655 1.358(6) yes
C8 C7 . 1.448(7) yes
C7 C2 . 1.440(7) yes
C7 C6 . 1.408(7) yes
C2 C3 . 1.396(7) yes
C3 S1 . 1.766(5) yes
C3 C4 . 1.383(7) yes
S1 C9 . 1.779(6) yes
C9 C10 . 1.378(9) yes
C9 C14 . 1.404(8) yes
C10 C11 . 1.399(8) yes
C10 H121 . 0.961 no
C11 C12 . 1.367(9) yes
C11 H131 . 0.916 no
C12 C13 . 1.401(10) yes
C12 H141 . 0.936 no
C13 C14 . 1.342(9) yes
C13 H151 . 0.931 no
C14 H161 . 0.929 no
C4 C5 . 1.396(7) yes
C4 H171 . 0.940 no
C5 C6 . 1.394(7) yes
C5 H181 . 0.947 no
C6 S2 . 1.758(5) yes
S2 C15 . 1.791(7) yes
C15 C20 . 1.406(10) yes
C15 C16 . 1.392(9) yes
C20 C19 . 1.347(10) yes
C20 H221 . 0.941 no
C19 C18 . 1.387(12) yes
C19 H231 . 0.936 no
C18 C17 . 1.389(12) yes
C18 H241 . 0.948 no
C17 C16 . 1.398(9) yes
C17 H251 . 0.956 no
C16 H261 . 0.951 no
